data_1514885
loop_
_publ_author_name
'Alsarraf, J\'erome'
'Robert, Fr\'ed\'eric'
'Cramail, Henri'
'Landais, Yannick'

_publ_section_title
;
 Latent catalysts based on guanidine templates for polyurethane synthesis
;
_journal_issue 4
_journal_name_full 'Polymer Chemistry'
_journal_page_first 904
_journal_paper_doi 10.1039/c2py21006a
_journal_volume 4
_journal_year 2013
_chemical_formula_sum 'C25 H30 N4 O2'
_chemical_formula_weight 418.53
_chemical_name_systematic
;
?
;
_space_group_IT_number 2
_symmetry_cell_setting triclinic
_symmetry_space_group_name_Hall '-P 1'
_symmetry_space_group_name_H-M 'P -1'
_atom_sites_solution_hydrogens geom
_atom_sites_solution_primary direct
_atom_sites_solution_secondary difmap
_audit_creation_method SHELXL-97
_cell_angle_alpha 69.90(3)
_cell_angle_beta 85.34(3)
_cell_angle_gamma 70.13(3)
_cell_formula_units_Z 2
_cell_length_a 10.154(2)
_cell_length_b 10.801(2)
_cell_length_c 11.233(2)
_cell_measurement_temperature 150(2)
_cell_volume 1087.2(5)
_computing_structure_refinement 'SHELXL-97 (Sheldrick, 1997)'
_computing_structure_solution 'SHELXD (Sheldrick, 2008)'
_diffrn_ambient_temperature 150(2)
_diffrn_measured_fraction_theta_full 0.844
_diffrn_measured_fraction_theta_max 0.844
_diffrn_measurement_device_type 'four circles'
_diffrn_measurement_method 'omega scans'
_diffrn_radiation_monochromator 'osmic mirrors'
_diffrn_radiation_source 'rotating anode'
_diffrn_radiation_type CuK\a
_diffrn_radiation_wavelength 1.54178
_diffrn_reflns_av_R_equivalents 0.0323
_diffrn_reflns_av_sigmaI/netI 0.0332
_diffrn_reflns_limit_h_max 10
_diffrn_reflns_limit_h_min -10
_diffrn_reflns_limit_k_max 11
_diffrn_reflns_limit_k_min -11
_diffrn_reflns_limit_l_max 11
_diffrn_reflns_limit_l_min -11
_diffrn_reflns_number 5116
_diffrn_reflns_theta_full 52.63
_diffrn_reflns_theta_max 52.63
_diffrn_reflns_theta_min 7.23
_exptl_absorpt_coefficient_mu 0.656
_exptl_absorpt_correction_type none
_exptl_crystal_colour colorless
_exptl_crystal_density_diffrn 1.278
_exptl_crystal_density_method 'not measured'
_exptl_crystal_F_000 448
_exptl_crystal_size_max 0.05
_exptl_crystal_size_mid 0.01
_exptl_crystal_size_min 0.01
_refine_diff_density_max 0.267
_refine_diff_density_min -0.260
_refine_diff_density_rms 0.067
_refine_ls_extinction_coef 0.0000
_refine_ls_extinction_expression Fc^*^=kFc[1+0.001xFc^2^\l^3^/sin(2\q)]^-1/4^
_refine_ls_extinction_method SHELXL
_refine_ls_goodness_of_fit_ref 1.231
_refine_ls_hydrogen_treatment constr
_refine_ls_matrix_type full
_refine_ls_number_parameters 281
_refine_ls_number_reflns 2106
_refine_ls_number_restraints 0
_refine_ls_restrained_S_all 1.231
_refine_ls_R_factor_all 0.0619
_refine_ls_R_factor_gt 0.0545
_refine_ls_shift/su_max 0.055
_refine_ls_shift/su_mean 0.025
_refine_ls_structure_factor_coef Fsqd
_refine_ls_weighting_details 'calc w=1/[\s^2^(Fo^2^)+(0.0847P)^2^+0.2936P] where P=(Fo^2^+2Fc^2^)/3'
_refine_ls_weighting_scheme calc
_refine_ls_wR_factor_gt 0.1288
_refine_ls_wR_factor_ref 0.1572
_reflns_number_gt 1800
_reflns_number_total 2106
_reflns_threshold_expression >2sigma(I)
_cod_data_source_file c2py21006a.txt
_cod_data_source_block dbu_end
_cod_original_cell_volume 1087.2(4)
_cod_original_sg_symbol_H-M P-1
_cod_database_code 1514885

loop_
_symmetry_equiv_pos_as_xyz
'x, y, z'
'-x, -y, -z'

loop_
_atom_site_label
_atom_site_type_symbol
_atom_site_fract_x
_atom_site_fract_y
_atom_site_fract_z
_atom_site_U_iso_or_equiv
_atom_site_adp_type
_atom_site_occupancy
_atom_site_symmetry_multiplicity
_atom_site_calc_flag
_atom_site_refinement_flags
N3 N 0.3367(3) 0.2219(2) 0.0837(2) 0.0398(8) Uani 1 1 d .
N1 N 0.1212(3) 0.1912(3) 0.1469(2) 0.0464(8) Uani 1 1 d .
O2 O 0.2566(2) 0.0879(2) 0.0115(2) 0.0552(7) Uani 1 1 d .
N4 N 0.4139(3) 0.3673(2) 0.1586(2) 0.0433(7) Uani 1 1 d .
N2 N 0.1898(3) 0.3427(3) 0.2110(2) 0.0443(8) Uani 1 1 d .
C006 C 0.0113(3) 0.0030(3) 0.2303(3) 0.0496(9) Uani 1 1 d .
C007 C 0.3376(4) 0.2698(3) 0.1932(2) 0.0403(9) Uani 1 1 d .
C008 C 0.3079(4) 0.3675(3) -0.1884(3) 0.0483(9) Uani 1 1 d .
H008 H 0.2337 0.3927 -0.1376 0.058 Uiso 1 1 calc R
C009 C 0.4604(3) 0.1944(3) 0.0079(3) 0.0441(9) Uani 1 1 d .
H00A H 0.5003 0.0943 0.0252 0.053 Uiso 1 1 calc R
H00B H 0.5297 0.2236 0.0351 0.053 Uiso 1 1 calc R
C010 C 0.5502(4) 0.0535(3) 0.3228(3) 0.0529(10) Uani 1 1 d .
H01A H 0.5614 -0.0397 0.3817 0.064 Uiso 1 1 calc R
H01B H 0.5778 0.0456 0.2403 0.064 Uiso 1 1 calc R
C011 C 0.2410(4) 0.1617(3) 0.0774(3) 0.0438(9) Uani 1 1 d .
C012 C 0.4332(4) 0.2663(3) -0.1333(3) 0.0442(9) Uani 1 1 d .
C013 C -0.0649(4) -0.0694(4) 0.2040(3) 0.0610(10) Uani 1 1 d .
H013 H -0.1094 -0.0361 0.1246 0.073 Uiso 1 1 calc R
C014 C 0.2928(4) 0.4311(4) -0.3183(3) 0.0549(10) Uani 1 1 d .
H014 H 0.2080 0.4988 -0.3543 0.066 Uiso 1 1 calc R
C015 C 0.0117(4) 0.1379(4) 0.1316(3) 0.0570(10) Uani 1 1 d .
H01C H 0.0204 0.1256 0.0494 0.068 Uiso 1 1 calc R
H01D H -0.0785 0.2085 0.1306 0.068 Uiso 1 1 calc R
O1 O -0.0338(3) 0.3449(3) 0.2301(2) 0.0733(8) Uani 1 1 d .
C017 C 0.5054(4) 0.3674(4) 0.2532(3) 0.0537(10) Uani 1 1 d .
H01E H 0.4581 0.3578 0.3328 0.064 Uiso 1 1 calc R
H01F H 0.5205 0.4570 0.2253 0.064 Uiso 1 1 calc R
C018 C 0.6466(4) 0.1114(4) 0.3662(3) 0.0572(10) Uani 1 1 d .
H01G H 0.6186 0.1197 0.4485 0.069 Uiso 1 1 calc R
H01H H 0.7414 0.0456 0.3764 0.069 Uiso 1 1 calc R
C019 C 0.1637(4) 0.4592(4) 0.2577(3) 0.0596(10) Uani 1 1 d .
H01I H 0.2147 0.4269 0.3381 0.071 Uiso 1 1 calc R
H01J H 0.0646 0.4965 0.2714 0.071 Uiso 1 1 calc R
C020 C 0.0862(4) 0.2974(4) 0.1991(3) 0.0492(10) Uani 1 1 d .
C021 C 0.3994(5) 0.3966(4) -0.3943(3) 0.0657(11) Uani 1 1 d .
H021 H 0.3876 0.4408 -0.4818 0.079 Uiso 1 1 calc R
C022 C 0.6465(4) 0.2520(4) 0.2760(3) 0.0597(10) Uani 1 1 d .
H02A H 0.6794 0.2421 0.1952 0.072 Uiso 1 1 calc R
H02B H 0.7127 0.2802 0.3091 0.072 Uiso 1 1 calc R
C023 C 0.3958(3) 0.1438(3) 0.3137(3) 0.0462(9) Uani 1 1 d .
H02C H 0.3791 0.1782 0.3847 0.055 Uiso 1 1 calc R
H02D H 0.3404 0.0831 0.3257 0.055 Uiso 1 1 calc R
C024 C 0.5421(4) 0.2317(4) -0.2122(3) 0.0596(10) Uani 1 1 d .
H024 H 0.6273 0.1642 -0.1769 0.072 Uiso 1 1 calc R
C025 C 0.0761(4) -0.0488(4) 0.3488(3) 0.0666(11) Uani 1 1 d .
H025 H 0.1285 -0.0023 0.3688 0.080 Uiso 1 1 calc R
C026 C 0.0637(4) -0.1693(4) 0.4382(4) 0.0845(14) Uani 1 1 d .
H026 H 0.1074 -0.2032 0.5181 0.101 Uiso 1 1 calc R
C027 C 0.3255(4) 0.5073(3) 0.0835(3) 0.0558(10) Uani 1 1 d .
H02E H 0.2828 0.5023 0.0118 0.067 Uiso 1 1 calc R
H02F H 0.3833 0.5662 0.0505 0.067 Uiso 1 1 calc R
C028 C -0.0763(4) -0.1896(4) 0.2926(4) 0.0791(13) Uani 1 1 d .
H028 H -0.1275 -0.2372 0.2727 0.095 Uiso 1 1 calc R
C029 C 0.5254(5) 0.2962(4) -0.3424(3) 0.0694(12) Uani 1 1 d .
H029 H 0.5986 0.2720 -0.3944 0.083 Uiso 1 1 calc R
C030 C -0.0125(5) -0.2389(4) 0.4095(4) 0.0846(14) Uani 1 1 d .
H030 H -0.0207 -0.3199 0.4698 0.102 Uiso 1 1 calc R
C031 C 0.2109(4) 0.5732(4) 0.1612(4) 0.0714(12) Uani 1 1 d .
H03A H 0.2463 0.6198 0.2046 0.086 Uiso 1 1 calc R
H03B H 0.1321 0.6422 0.1057 0.086 Uiso 1 1 calc R

loop_
_atom_site_aniso_label
_atom_site_aniso_U_11
_atom_site_aniso_U_22
_atom_site_aniso_U_33
_atom_site_aniso_U_23
_atom_site_aniso_U_13
_atom_site_aniso_U_12
N3 0.043(2) 0.0454(16) 0.0356(13) -0.0136(12) 0.0064(12) -0.0223(16)
N1 0.046(2) 0.0534(19) 0.0443(15) -0.0144(14) 0.0075(14) -0.0256(18)
O2 0.0610(18) 0.0567(15) 0.0573(13) -0.0239(12) -0.0022(12) -0.0255(14)
N4 0.0507(19) 0.0396(15) 0.0423(14) -0.0116(12) 0.0014(13) -0.0203(15)
N2 0.038(2) 0.0460(16) 0.0498(15) -0.0209(13) 0.0068(13) -0.0110(16)
C006 0.052(2) 0.055(2) 0.0493(19) -0.0180(17) 0.0045(17) -0.027(2)
C007 0.049(3) 0.0391(18) 0.0357(16) -0.0137(14) 0.0055(15) -0.0183(18)
C008 0.055(3) 0.051(2) 0.0423(19) -0.0156(17) 0.0042(17) -0.022(2)
C009 0.047(2) 0.046(2) 0.0432(17) -0.0163(15) 0.0049(16) -0.0193(19)
C010 0.060(3) 0.047(2) 0.0437(18) -0.0048(15) -0.0044(17) -0.017(2)
C011 0.053(3) 0.043(2) 0.0354(17) -0.0066(16) -0.0039(17) -0.021(2)
C012 0.056(3) 0.046(2) 0.0400(18) -0.0157(16) 0.0090(18) -0.028(2)
C013 0.060(3) 0.070(3) 0.069(2) -0.034(2) 0.0039(18) -0.030(2)
C014 0.068(3) 0.058(2) 0.042(2) -0.0129(18) 0.0008(19) -0.029(2)
C015 0.057(3) 0.068(2) 0.0509(19) -0.0126(17) -0.0031(17) -0.033(2)
O1 0.046(2) 0.084(2) 0.0929(19) -0.0383(16) 0.0130(15) -0.0187(17)
C017 0.054(3) 0.058(2) 0.060(2) -0.0236(18) -0.0003(18) -0.028(2)
C018 0.052(3) 0.066(2) 0.0506(19) -0.0166(18) -0.0049(17) -0.017(2)
C019 0.061(3) 0.060(2) 0.063(2) -0.0303(19) 0.0110(19) -0.018(2)
C020 0.046(3) 0.050(2) 0.0454(19) -0.0080(17) -0.0025(18) -0.015(2)
C021 0.099(4) 0.069(3) 0.0364(19) -0.015(2) 0.009(2) -0.041(3)
C022 0.054(3) 0.074(3) 0.063(2) -0.025(2) -0.0002(18) -0.034(2)
C023 0.050(2) 0.050(2) 0.0382(17) -0.0074(15) -0.0003(15) -0.0239(19)
C024 0.073(3) 0.055(2) 0.050(2) -0.0147(18) 0.008(2) -0.025(2)
C025 0.070(3) 0.072(3) 0.063(2) -0.009(2) -0.0086(19) -0.041(2)
C026 0.088(3) 0.081(3) 0.072(3) 0.005(2) -0.012(2) -0.040(3)
C027 0.073(3) 0.043(2) 0.052(2) -0.0111(17) 0.003(2) -0.024(2)
C028 0.081(3) 0.069(3) 0.109(3) -0.041(3) 0.015(3) -0.044(3)
C029 0.089(4) 0.069(3) 0.053(2) -0.026(2) 0.025(2) -0.029(3)
C030 0.089(4) 0.059(3) 0.100(3) -0.008(2) 0.011(3) -0.038(3)
C031 0.084(3) 0.047(2) 0.077(2) -0.019(2) 0.005(2) -0.018(2)

loop_
_atom_type_symbol
_atom_type_description
_atom_type_scat_dispersion_real
_atom_type_scat_dispersion_imag
_atom_type_scat_source
C C 0.0181 0.0091 'International Tables Vol C Tables 4.2.6.8 and 6.1.1.4'
H H 0.0000 0.0000 'International Tables Vol C Tables 4.2.6.8 and 6.1.1.4'
N N 0.0311 0.0180 'International Tables Vol C Tables 4.2.6.8 and 6.1.1.4'
O O 0.0492 0.0322 'International Tables Vol C Tables 4.2.6.8 and 6.1.1.4'

loop_
_geom_angle_atom_site_label_1
_geom_angle_atom_site_label_2
_geom_angle_atom_site_label_3
_geom_angle
C011 N3 C009 116.6(2)
C011 N3 C007 119.2(2)
C009 N3 C007 121.0(2)
C020 N1 C011 122.2(3)
C020 N1 C015 118.3(3)
C011 N1 C015 117.1(3)
C007 N4 C027 111.5(2)
C007 N4 C017 120.1(2)
C027 N4 C017 113.1(2)
C020 N2 C019 120.9(3)
C020 N2 C007 122.7(3)
C019 N2 C007 116.0(2)
C025 C006 C013 118.0(3)
C025 C006 C015 123.7(3)
C013 C006 C015 118.3(3)
N4 C007 N2 109.6(2)
N4 C007 N3 108.0(2)
N2 C007 N3 105.8(2)
N4 C007 C023 114.3(2)
N2 C007 C023 108.6(2)
N3 C007 C023 110.3(2)
C014 C008 C012 120.2(4)
N3 C009 C012 114.8(3)
C018 C010 C023 113.2(3)
O2 C011 N3 122.1(3)
O2 C011 N1 121.3(3)
N3 C011 N1 116.6(3)
C008 C012 C024 118.3(3)
C008 C012 C009 123.8(3)
C024 C012 C009 117.9(3)
C028 C013 C006 121.4(3)
C021 C014 C008 121.1(4)
N1 C015 C006 116.3(3)
N4 C017 C022 113.8(3)
C022 C018 C010 113.6(3)
N2 C019 C031 109.5(3)
O1 C020 N2 123.6(4)
O1 C020 N1 120.4(3)
N2 C020 N1 116.0(4)
C014 C021 C029 120.1(3)
C018 C022 C017 115.0(3)
C010 C023 C007 119.3(3)
C029 C024 C012 120.9(4)
C006 C025 C026 120.5(3)
C030 C026 C025 120.2(4)
N4 C027 C031 112.0(3)
C030 C028 C013 119.9(3)
C021 C029 C024 119.5(4)
C028 C030 C026 120.0(4)
C019 C031 C027 109.1(3)

loop_
_geom_bond_atom_site_label_1
_geom_bond_atom_site_label_2
_geom_bond_distance
N3 C011 1.359(4)
N3 C009 1.462(4)
N3 C007 1.491(3)
N1 C020 1.391(4)
N1 C011 1.394(4)
N1 C015 1.460(4)
O2 C011 1.228(4)
N4 C007 1.443(3)
N4 C027 1.459(4)
N4 C017 1.468(4)
N2 C020 1.336(4)
N2 C019 1.461(4)
N2 C007 1.473(4)
C006 C025 1.377(4)
C006 C013 1.381(4)
C006 C015 1.498(4)
C007 C023 1.533(4)
C008 C014 1.379(4)
C008 C012 1.383(5)
C009 C012 1.509(4)
C010 C018 1.514(4)
C010 C023 1.530(4)
C012 C024 1.392(5)
C013 C028 1.372(5)
C014 C021 1.354(5)
O1 C020 1.224(4)
C017 C022 1.516(5)
C018 C022 1.508(4)
C019 C031 1.523(5)
C021 C029 1.377(5)
C024 C029 1.382(5)
C025 C026 1.382(5)
C026 C030 1.368(5)
C027 C031 1.524(5)
C028 C030 1.360(5)

loop_
_geom_torsion_atom_site_label_1
_geom_torsion_atom_site_label_2
_geom_torsion_atom_site_label_3
_geom_torsion_atom_site_label_4
_geom_torsion
C027 N4 C007 N2 -32.7(3)
C017 N4 C007 N2 103.0(3)
C027 N4 C007 N3 82.1(3)
C017 N4 C007 N3 -142.2(3)
C027 N4 C007 C023 -154.8(3)
C017 N4 C007 C023 -19.1(4)
C020 N2 C007 N4 155.7(2)
C019 N2 C007 N4 -31.4(3)
C020 N2 C007 N3 39.6(3)
C019 N2 C007 N3 -147.6(2)
C020 N2 C007 C023 -78.8(3)
C019 N2 C007 C023 94.0(3)
C011 N3 C007 N4 -161.7(3)
C009 N3 C007 N4 39.1(3)
C011 N3 C007 N2 -44.5(3)
C009 N3 C007 N2 156.3(2)
C011 N3 C007 C023 72.7(4)
C009 N3 C007 C023 -86.5(3)
C011 N3 C009 C012 71.5(3)
C007 N3 C009 C012 -128.8(3)
C009 N3 C011 O2 -0.1(4)
C007 N3 C011 O2 -160.1(3)
C009 N3 C011 N1 -178.3(2)
C007 N3 C011 N1 21.7(4)
C020 N1 C011 O2 -165.5(3)
C015 N1 C011 O2 -3.8(4)
C020 N1 C011 N3 12.7(4)
C015 N1 C011 N3 174.4(2)
C014 C008 C012 C024 0.2(4)
C014 C008 C012 C009 178.2(3)
N3 C009 C012 C008 9.7(4)
N3 C009 C012 C024 -172.4(2)
C025 C006 C013 C028 -0.1(6)
C015 C006 C013 C028 -176.3(3)
C012 C008 C014 C021 -0.2(4)
C020 N1 C015 C006 -100.4(3)
C011 N1 C015 C006 97.2(3)
C025 C006 C015 N1 20.2(5)
C013 C006 C015 N1 -163.8(3)
C007 N4 C017 C022 79.0(4)
C027 N4 C017 C022 -146.0(3)
C023 C010 C018 C022 -63.1(4)
C020 N2 C019 C031 -124.0(3)
C007 N2 C019 C031 63.0(3)
C019 N2 C020 O1 -2.8(5)
C007 N2 C020 O1 169.6(3)
C019 N2 C020 N1 176.5(2)
C007 N2 C020 N1 -11.0(4)
C011 N1 C020 O1 161.0(3)
C015 N1 C020 O1 -0.5(4)
C011 N1 C020 N2 -18.4(4)
C015 N1 C020 N2 -179.9(2)
C008 C014 C021 C029 0.3(5)
C010 C018 C022 C017 60.1(4)
N4 C017 C022 C018 -81.9(3)
C018 C010 C023 C007 84.0(3)
N4 C007 C023 C010 -54.5(4)
N2 C007 C023 C010 -177.1(2)
N3 C007 C023 C010 67.4(3)
C008 C012 C024 C029 -0.3(4)
C009 C012 C024 C029 -178.4(3)
C013 C006 C025 C026 -0.4(6)
C015 C006 C025 C026 175.7(4)
C006 C025 C026 C030 0.4(6)
C007 N4 C027 C031 68.0(3)
C017 N4 C027 C031 -70.9(3)
C006 C013 C028 C030 0.5(6)
C014 C021 C029 C024 -0.3(5)
C012 C024 C029 C021 0.4(5)
C013 C028 C030 C026 -0.5(7)
C025 C026 C030 C028 0.1(7)
N2 C019 C031 C027 -26.1(4)
N4 C027 C031 C019 -33.9(4)
